data_4342721
loop_
_publ_author_name
'Scrase, Tom G.'
'O'Neill, Michael J'
'Peel, Andrew J.'
'Senior, Paul W.'
'Matthews, Peter D.'
'Shi, Heyao'
'Boss, Sally R.'
'Barker, Paul D.'

_publ_section_title
;
 Selective Lability of Ruthenium(II) Arene Amino Acid Complexes.
;
_journal_issue 7
_journal_name_full 'Inorganic chemistry'
_journal_page_first 3118
_journal_page_last 3124
_journal_paper_doi 10.1021/ic502051y
_journal_volume 54
_journal_year 2015
_chemical_absolute_configuration
;
 Flack parameter -0.03(3).
;
_chemical_formula_moiety 'C10 H15 N2 O2 Ru 1+, F6 P 1-'
_chemical_formula_sum 'C10 H15 F6 N2 O2 P Ru'
_chemical_formula_weight 441.28
_chemical_name_systematic
; 
 ? 
;
_space_group_IT_number 19
_symmetry_cell_setting orthorhombic
_symmetry_space_group_name_Hall 'P 2ac 2ab'
_symmetry_space_group_name_H-M 'P 21 21 21'
_atom_sites_solution_hydrogens geom
_atom_sites_solution_primary direct
_atom_sites_solution_secondary difmap
_audit_creation_method SHELXL-97
_cell_angle_alpha 90.00
_cell_angle_beta 90.00
_cell_angle_gamma 90.00
_cell_formula_units_Z 4
_cell_length_a 5.98640(1)
_cell_length_b 8.57020(1)
_cell_length_c 27.2074(4)
_cell_measurement_reflns_used 23712
_cell_measurement_temperature 180(2)
_cell_measurement_theta_max 33.73
_cell_measurement_theta_min 1.00
_cell_volume 1395.87(2)
_computing_cell_refinement 'HKL Scalepack (Otwinowski & Minor 1997)'
_computing_data_collection 'Collect (Nonius B.V. 1998)'
_computing_data_reduction
;
 HKL Denzo and Scalepack (Otwinowski & Minor 1997)
;
_computing_publication_material 'SHELXL-97 (Sheldrick 1997)'
_computing_structure_refinement 'SHELXL-97 (Sheldrick 1997)'
_computing_structure_solution 'SIR-92 (Altomare et al. 1994)'
_diffrn_ambient_temperature 180(2)
_diffrn_measured_fraction_theta_full 0.993
_diffrn_measured_fraction_theta_max 0.993
_diffrn_measurement_device_type 'Nonius Kappa CCD'
_diffrn_measurement_method 'Thin slice \w and \f scans'
_diffrn_radiation_source 'fine-focus sealed tube'
_diffrn_radiation_type MoK\a
_diffrn_radiation_wavelength 0.71073
_diffrn_reflns_av_R_equivalents 0.0398
_diffrn_reflns_av_sigmaI/netI 0.0462
_diffrn_reflns_limit_h_max 9
_diffrn_reflns_limit_h_min -9
_diffrn_reflns_limit_k_max 13
_diffrn_reflns_limit_k_min -13
_diffrn_reflns_limit_l_max 42
_diffrn_reflns_limit_l_min -40
_diffrn_reflns_number 14034
_diffrn_reflns_theta_full 33.71
_diffrn_reflns_theta_max 33.71
_diffrn_reflns_theta_min 3.72
_exptl_absorpt_coefficient_mu 1.315
_exptl_absorpt_correction_T_max 0.981
_exptl_absorpt_correction_T_min 0.896
_exptl_absorpt_correction_type multi-scan
_exptl_absorpt_process_details
;
multi-scan from symmetry-related measurements 
 Sortav (Blessing 1995)
;
_exptl_crystal_colour yellow
_exptl_crystal_density_diffrn 2.100
_exptl_crystal_density_method 'not measured'
_exptl_crystal_description block
_exptl_crystal_F_000 872
_exptl_crystal_size_max 0.18
_exptl_crystal_size_mid 0.16
_exptl_crystal_size_min 0.02
_refine_diff_density_max 0.766
_refine_diff_density_min -1.198
_refine_diff_density_rms 0.109
_refine_ls_abs_structure_details 'Flack H D (1983), Acta Cryst. A39, 876-881'
_refine_ls_abs_structure_Flack -0.03(3)
_refine_ls_extinction_method none
_refine_ls_goodness_of_fit_ref 1.019
_refine_ls_hydrogen_treatment constr
_refine_ls_matrix_type full
_refine_ls_number_parameters 199
_refine_ls_number_reflns 5477
_refine_ls_number_restraints 0
_refine_ls_restrained_S_all 1.019
_refine_ls_R_factor_all 0.0396
_refine_ls_R_factor_gt 0.0337
_refine_ls_shift/su_max 0.001
_refine_ls_shift/su_mean 0.000
_refine_ls_structure_factor_coef Fsqd
_refine_ls_weighting_details 'calc w=1/[\s^2^(Fo^2^)+(0.0276P)^2^+1.2250P] where P=(Fo^2^+2Fc^2^)/3'
_refine_ls_weighting_scheme calc
_refine_ls_wR_factor_gt 0.0720
_refine_ls_wR_factor_ref 0.0744
_reflns_number_gt 5011
_reflns_number_total 5477
_reflns_threshold_expression >2sigma(I)
_cod_data_source_file ic502051y_si_002.cif
_cod_data_source_block 2PF6
_cod_depositor_comments 'Adding full bibliography for 4342719--4342724.cif.'
_cod_original_cell_volume 1395.87(4)
_cod_original_sg_symbol_H-M P2(1)2(1)2(1)
_cod_database_code 4342721

loop_
_symmetry_equiv_pos_as_xyz
'x, y, z'
'-x+1/2, -y, z+1/2'
'x+1/2, -y+1/2, -z'
'-x, y+1/2, -z+1/2'

loop_
_atom_site_label
_atom_site_type_symbol
_atom_site_fract_x
_atom_site_fract_y
_atom_site_fract_z
_atom_site_U_iso_or_equiv
_atom_site_adp_type
_atom_site_occupancy
_atom_site_symmetry_multiplicity
_atom_site_calc_flag
_atom_site_refinement_flags
Ru1 Ru 0.16558(3) 0.97199(2) 0.141595(7) 0.01525(5) Uani 1 1 d .
N1 N 0.1411(4) 0.8155(3) 0.08160(8) 0.0208(4) Uani 1 1 d .
H1A H 0.1698 0.7153 0.0920 0.025 Uiso 1 1 calc R
H1B H -0.0008 0.8184 0.0687 0.025 Uiso 1 1 calc R
N2 N 0.0681(5) 1.1367(3) 0.08585(9) 0.0251(5) Uani 1 1 d .
H2A H -0.0751 1.1121 0.0764 0.030 Uiso 1 1 calc R
H2B H 0.0624 1.2336 0.1003 0.030 Uiso 1 1 calc R
O1 O 0.4884(3) 0.9765(3) 0.11281(6) 0.0211(3) Uani 1 1 d .
O2 O 0.6987(3) 0.9235(3) 0.04712(8) 0.0274(4) Uani 1 1 d .
C1 C -0.1174(5) 1.0454(4) 0.18540(10) 0.0266(6) Uani 1 1 d .
H1 H -0.2480 1.1011 0.1761 0.032 Uiso 1 1 calc R
C2 C 0.0749(6) 1.1281(4) 0.20195(11) 0.0253(6) Uani 1 1 d .
H2 H 0.0718 1.2387 0.2040 0.030 Uiso 1 1 calc R
C3 C 0.2689(5) 1.0463(4) 0.21521(10) 0.0263(6) Uani 1 1 d .
H3 H 0.3983 1.1014 0.2255 0.032 Uiso 1 1 calc R
C4 C 0.2708(5) 0.8796(4) 0.21312(10) 0.0253(6) Uani 1 1 d .
H4 H 0.4008 0.8240 0.2228 0.030 Uiso 1 1 calc R
C5 C 0.0831(6) 0.7982(4) 0.19696(11) 0.0264(6) Uani 1 1 d .
H5 H 0.0860 0.6875 0.1953 0.032 Uiso 1 1 calc R
C6 C -0.1140(5) 0.8814(4) 0.18283(11) 0.0261(6) Uani 1 1 d .
H6 H -0.2420 0.8261 0.1718 0.031 Uiso 1 1 calc R
C7 C 0.5175(4) 0.9208(3) 0.06964(10) 0.0208(5) Uani 1 1 d .
C8 C 0.3069(5) 0.8626(3) 0.04350(9) 0.0220(5) Uani 1 1 d .
H8 H 0.3437 0.7718 0.0219 0.026 Uiso 1 1 calc R
C9 C 0.2180(5) 0.9979(4) 0.01269(9) 0.0263(7) Uani 1 1 d .
H9A H 0.3155 1.0114 -0.0164 0.032 Uiso 1 1 calc R
H9B H 0.0667 0.9709 0.0007 0.032 Uiso 1 1 calc R
C10 C 0.2061(5) 1.1512(4) 0.04023(10) 0.0274(6) Uani 1 1 d .
H10A H 0.3589 1.1850 0.0491 0.033 Uiso 1 1 calc R
H10B H 0.1402 1.2320 0.0186 0.033 Uiso 1 1 calc R
P1 P 0.58630(13) 0.46787(10) 0.13559(3) 0.02505(14) Uani 1 1 d .
F1 F 0.4918(7) 0.3310(3) 0.16805(13) 0.0818(12) Uani 1 1 d .
F2 F 0.8202(5) 0.4474(4) 0.16164(13) 0.0805(9) Uani 1 1 d .
F3 F 0.3531(5) 0.4870(4) 0.10941(14) 0.0999(14) Uani 1 1 d .
F4 F 0.5155(5) 0.5909(3) 0.17701(9) 0.0530(7) Uani 1 1 d .
F5 F 0.6851(9) 0.6052(3) 0.10360(10) 0.0849(13) Uani 1 1 d .
F6 F 0.6577(6) 0.3447(2) 0.09452(8) 0.0475(6) Uani 1 1 d .

loop_
_atom_site_aniso_label
_atom_site_aniso_U_11
_atom_site_aniso_U_22
_atom_site_aniso_U_33
_atom_site_aniso_U_23
_atom_site_aniso_U_13
_atom_site_aniso_U_12
Ru1 0.01304(7) 0.01711(8) 0.01559(7) -0.00083(7) 0.00050(7) 0.00036(7)
N1 0.0165(11) 0.0218(10) 0.0239(10) -0.0031(8) 0.0024(9) -0.0027(9)
N2 0.0224(12) 0.0291(13) 0.0239(11) 0.0021(10) 0.0004(9) 0.0067(10)
O1 0.0152(8) 0.0288(9) 0.0193(7) 0.0005(8) 0.0007(6) -0.0016(9)
O2 0.0131(9) 0.0430(12) 0.0260(9) -0.0018(8) 0.0033(7) 0.0001(8)
C1 0.0192(13) 0.0393(18) 0.0212(11) -0.0031(12) 0.0032(9) 0.0041(12)
C2 0.0316(16) 0.0223(14) 0.0220(12) -0.0046(11) 0.0057(11) -0.0005(12)
C3 0.0221(12) 0.0395(19) 0.0173(10) -0.0051(12) -0.0009(9) -0.0031(13)
C4 0.0232(14) 0.0348(16) 0.0178(11) 0.0053(11) 0.0027(10) 0.0065(12)
C5 0.0305(15) 0.0263(15) 0.0223(12) 0.0042(11) 0.0062(11) -0.0008(12)
C6 0.0219(15) 0.0319(16) 0.0244(12) 0.0001(11) 0.0044(10) -0.0050(11)
C7 0.0146(11) 0.0251(12) 0.0226(11) 0.0003(10) 0.0006(9) 0.0019(10)
C8 0.0173(13) 0.0295(13) 0.0192(10) -0.0070(9) 0.0008(9) -0.0036(11)
C9 0.0186(11) 0.041(2) 0.0193(10) 0.0000(10) -0.0026(8) -0.0042(11)
C10 0.0247(16) 0.0330(15) 0.0243(12) 0.0092(11) -0.0011(10) 0.0018(12)
P1 0.0274(3) 0.0181(3) 0.0296(3) -0.0003(3) -0.0011(3) 0.0025(3)
F1 0.112(3) 0.0401(14) 0.094(2) 0.0108(15) 0.053(2) -0.0148(17)
F2 0.0480(16) 0.104(2) 0.090(2) -0.0146(19) -0.0310(15) 0.0210(19)
F3 0.069(2) 0.095(3) 0.136(3) -0.050(2) -0.065(2) 0.044(2)
F4 0.0712(18) 0.0404(12) 0.0474(13) -0.0173(11) 0.0097(13) 0.0034(13)
F5 0.173(4) 0.0325(12) 0.0490(14) 0.0013(11) 0.036(2) -0.024(2)
F6 0.0599(15) 0.0297(10) 0.0529(13) -0.0140(9) 0.0075(14) 0.0018(12)

loop_
_atom_type_symbol
_atom_type_description
_atom_type_scat_dispersion_real
_atom_type_scat_dispersion_imag
_atom_type_scat_source
C C 0.0033 0.0016 'International Tables Vol C Tables 4.2.6.8 and 6.1.1.4'
H H 0.0000 0.0000 'International Tables Vol C Tables 4.2.6.8 and 6.1.1.4'
F F 0.0171 0.0103 'International Tables Vol C Tables 4.2.6.8 and 6.1.1.4'
N N 0.0061 0.0033 'International Tables Vol C Tables 4.2.6.8 and 6.1.1.4'
O O 0.0106 0.0060 'International Tables Vol C Tables 4.2.6.8 and 6.1.1.4'
P P 0.1023 0.0942 'International Tables Vol C Tables 4.2.6.8 and 6.1.1.4'
Ru Ru -1.2594 0.8363 'International Tables Vol C Tables 4.2.6.8 and 6.1.1.4'

loop_
_geom_angle_atom_site_label_1
_geom_angle_atom_site_label_2
_geom_angle_atom_site_label_3
_geom_angle
O1 Ru1 N1 77.66(9)
O1 Ru1 N2 88.54(9)
N1 Ru1 N2 81.57(9)
O1 Ru1 C6 156.92(10)
N1 Ru1 C6 96.84(11)
N2 Ru1 C6 113.07(12)
O1 Ru1 C1 157.89(11)
N1 Ru1 C1 123.67(11)
N2 Ru1 C1 89.16(11)
C6 Ru1 C1 38.00(12)
O1 Ru1 C5 118.88(11)
N1 Ru1 C5 94.84(11)
N2 Ru1 C5 151.10(13)
C6 Ru1 C5 38.56(12)
C1 Ru1 C5 68.91(13)
O1 Ru1 C2 120.05(11)
N1 Ru1 C2 161.66(11)
N2 Ru1 C2 93.48(10)
C6 Ru1 C2 68.73(12)
C1 Ru1 C2 38.21(13)
C5 Ru1 C2 80.93(11)
O1 Ru1 C3 94.38(9)
N1 Ru1 C3 155.26(11)
N2 Ru1 C3 122.02(12)
C6 Ru1 C3 81.27(11)
C1 Ru1 C3 68.47(11)
C5 Ru1 C3 68.28(13)
C2 Ru1 C3 37.41(12)
O1 Ru1 C4 94.22(10)
N1 Ru1 C4 118.37(11)
N2 Ru1 C4 160.01(11)
C6 Ru1 C4 68.40(12)
C1 Ru1 C4 80.86(11)
C5 Ru1 C4 37.21(12)
C2 Ru1 C4 68.03(12)
C3 Ru1 C4 38.06(12)
C8 N1 Ru1 108.57(16)
C8 N1 H1A 110.0
Ru1 N1 H1A 110.0
C8 N1 H1B 110.0
Ru1 N1 H1B 110.0
H1A N1 H1B 108.4
C10 N2 Ru1 119.33(19)
C10 N2 H2A 107.5
Ru1 N2 H2A 107.5
C10 N2 H2B 107.5
Ru1 N2 H2B 107.5
H2A N2 H2B 107.0
C7 O1 Ru1 117.64(17)
C6 C1 C2 120.0(3)
C6 C1 Ru1 70.79(18)
C2 C1 Ru1 71.72(17)
C6 C1 H1 120.0
C2 C1 H1 120.0
Ru1 C1 H1 130.0
C3 C2 C1 120.1(3)
C3 C2 Ru1 71.46(17)
C1 C2 Ru1 70.07(16)
C3 C2 H2 120.0
C1 C2 H2 120.0
Ru1 C2 H2 131.3
C2 C3 C4 119.7(3)
C2 C3 Ru1 71.13(17)
C4 C3 Ru1 71.07(18)
C2 C3 H3 120.1
C4 C3 H3 120.1
Ru1 C3 H3 130.2
C5 C4 C3 120.4(3)
C5 C4 Ru1 70.68(18)
C3 C4 Ru1 70.87(17)
C5 C4 H4 119.8
C3 C4 H4 119.8
Ru1 C4 H4 131.5
C4 C5 C6 120.0(3)
C4 C5 Ru1 72.11(18)
C6 C5 Ru1 70.13(17)
C4 C5 H5 120.0
C6 C5 H5 120.0
Ru1 C5 H5 130.3
C1 C6 C5 119.7(3)
C1 C6 Ru1 71.21(18)
C5 C6 Ru1 71.31(17)
C1 C6 H6 120.1
C5 C6 H6 120.1
Ru1 C6 H6 129.8
O2 C7 O1 124.3(3)
O2 C7 C8 119.6(2)
O1 C7 C8 115.8(2)
N1 C8 C9 110.8(2)
N1 C8 C7 108.3(2)
C9 C8 C7 107.1(2)
N1 C8 H8 110.2
C9 C8 H8 110.2
C7 C8 H8 110.2
C10 C9 C8 113.8(2)
C10 C9 H9A 108.8
C8 C9 H9A 108.8
C10 C9 H9B 108.8
C8 C9 H9B 108.8
H9A C9 H9B 107.7
N2 C10 C9 111.4(2)
N2 C10 H10A 109.4
C9 C10 H10A 109.4
N2 C10 H10B 109.4
C9 C10 H10B 109.4
H10A C10 H10B 108.0
F1 P1 F3 90.7(2)
F1 P1 F5 179.0(2)
F3 P1 F5 90.3(3)
F1 P1 F2 89.1(2)
F3 P1 F2 179.6(2)
F5 P1 F2 89.9(2)
F1 P1 F6 89.78(15)
F3 P1 F6 89.40(18)
F5 P1 F6 90.40(13)
F2 P1 F6 90.20(17)
F1 P1 F4 90.02(15)
F3 P1 F4 90.86(17)
F5 P1 F4 89.80(14)
F2 P1 F4 89.53(17)
F6 P1 F4 179.67(16)

loop_
_geom_bond_atom_site_label_1
_geom_bond_atom_site_label_2
_geom_bond_distance
Ru1 O1 2.0857(18)
Ru1 N1 2.118(2)
Ru1 N2 2.152(3)
Ru1 C6 2.159(3)
Ru1 C1 2.165(3)
Ru1 C5 2.175(3)
Ru1 C2 2.186(3)
Ru1 C3 2.191(3)
Ru1 C4 2.193(3)
N1 C8 1.491(3)
N1 H1A 0.9200
N1 H1B 0.9200
N2 C10 1.496(4)
N2 H2A 0.9200
N2 H2B 0.9200
O1 C7 1.280(3)
O2 C7 1.246(3)
C1 C6 1.408(4)
C1 C2 1.424(5)
C1 H1 0.9500
C2 C3 1.404(5)
C2 H2 0.9500
C3 C4 1.429(5)
C3 H3 0.9500
C4 C5 1.394(5)
C4 H4 0.9500
C5 C6 1.431(5)
C5 H5 0.9500
C6 H6 0.9500
C7 C8 1.531(4)
C8 C9 1.527(4)
C8 H8 1.0000
C9 C10 1.514(4)
C9 H9A 0.9900
C9 H9B 0.9900
C10 H10A 0.9900
C10 H10B 0.9900
P1 F1 1.574(3)
P1 F3 1.576(3)
P1 F5 1.579(3)
P1 F2 1.579(3)
P1 F6 1.596(2)
P1 F4 1.600(2)
